data_1101079
loop_
_publ_author_name
'Kruger, Hannes'
'Kahlenberg, Volker'
'Kaindl, R.'

_publ_section_title
;
Structural studies on Na6Si8O19 - a monophyllosilicate with a
new type of layered silicate anion
;
_journal_name_full 'Solid State Sciences'
_journal_page_first 1390
_journal_page_last 1396
_journal_paper_doi 10.1016/j.solidstatesciences.2005.08.002
_journal_volume 7
_journal_year 2005
_chemical_formula_sum 'Na6 O19 Si8'
_chemical_formula_weight 666.66
_space_group_IT_number 14
_symmetry_cell_setting monoclinic
_symmetry_space_group_name_Hall '-P 2ybc'
_symmetry_space_group_name_H-M 'P 1 21/c 1'
_cell_angle_alpha 90.00
_cell_angle_beta 90.140(10)
_cell_angle_gamma 90.00
_cell_formula_units_Z 4
_cell_length_a 4.9038(5)
_cell_length_b 23.481(3)
_cell_length_c 15.392(2)
_cell_measurement_temperature 293(2)
_cell_volume 1772.3(4)
_diffrn_ambient_temperature 293(2)
_diffrn_source_current 40
_diffrn_source_power 2.00
_diffrn_source_voltage 50
_exptl_crystal_density_diffrn 2.498
_refine_diff_density_rms 0.125
_cod_original_sg_symbol_H-M 'P 21/c'
_cod_database_code 1101079

loop_
_symmetry_equiv_pos_as_xyz
'x, y, z'
'-x, y+1/2, -z+1/2'
'-x, -y, -z'
'x, -y-1/2, z-1/2'

loop_
_atom_site_label
_atom_site_type_symbol
_atom_site_fract_x
_atom_site_fract_y
_atom_site_fract_z
_atom_site_U_iso_or_equiv
_atom_site_adp_type
_atom_site_occupancy
_atom_site_symmetry_multiplicity
_atom_site_calc_flag
_atom_site_refinement_flags
_atom_site_disorder_assembly
_atom_site_disorder_group
Si1 Si 0.2017(4) 0.19407(7) -0.36169(12) 0.0158(4) Uani 1 1 d . . .
Si2 Si 0.8047(4) 0.13559(8) -0.08868(12) 0.0161(4) Uani 1 1 d . . .
Si3 Si -0.2091(4) -0.00669(7) -0.35632(12) 0.0155(4) Uani 1 1 d . . .
Si4 Si -0.8027(4) -0.15861(7) -0.32271(12) 0.0156(4) Uani 1 1 d . . .
Si5 Si -0.6996(4) 0.06614(7) -0.32601(12) 0.0154(4) Uani 1 1 d . . .
Si6 Si 0.3025(4) 0.06179(7) -0.12038(12) 0.0153(4) Uani 1 1 d . . .
Si7 Si 0.7039(4) 0.21609(7) -0.24782(12) 0.0154(4) Uani 1 1 d . . .
Si8 Si -0.3025(4) -0.10513(7) -0.23390(12) 0.0158(4) Uani 1 1 d . . .
Na1 Na -0.2649(6) -0.13877(12) -0.45721(18) 0.0237(6) Uani 1 1 d . . .
Na2 Na 0.2641(6) 0.18015(11) 0.03201(18) 0.0227(6) Uani 1 1 d . . .
Na3 Na 0.2376(6) -0.09973(12) -0.10507(18) 0.0244(6) Uani 1 1 d . . .
Na4 Na -0.7403(6) -0.05027(12) -0.47259(18) 0.0239(6) Uani 1 1 d . . .
Na5 Na 0.7396(6) 0.27056(12) 0.00744(19) 0.0257(6) Uani 1 1 d . . .
Na6 Na 0.7655(6) -0.01678(11) -0.07289(19) 0.0235(6) Uani 1 1 d . . .
O1 O -0.3903(10) 0.0523(2) -0.3552(3) 0.0213(10) Uani 1 1 d . . .
O2 O 0.8905(9) 0.2114(2) -0.3339(3) 0.0206(10) Uani 1 1 d . . .
O3 O -0.8926(10) 0.0145(2) -0.3598(3) 0.0218(10) Uani 1 1 d . . .
O4 O -0.2666(10) -0.0421(2) -0.4412(3) 0.0221(10) Uani 1 1 d . . .
O5 O -0.7288(11) 0.0710(2) -0.2238(3) 0.0253(11) Uani 1 1 d . . .
O6 O 0.2126(10) 0.1246(2) -0.3727(3) 0.0215(10) Uani 1 1 d . . .
O7 O 0.2714(10) 0.2782(2) 0.0476(3) 0.0201(10) Uani 1 1 d . . .
O8 O 0.1160(9) 0.1120(2) -0.0762(3) 0.0193(10) Uani 1 1 d . . .
O9 O -1.1192(10) -0.1455(2) -0.2979(3) 0.0220(11) Uani 1 1 d . . .
O10 O 0.3921(10) 0.2117(2) -0.2798(3) 0.0235(11) Uani 1 1 d . . .
O11 O -0.2612(10) -0.0392(2) -0.2650(3) 0.0230(11) Uani 1 1 d . . .
O12 O -0.6216(10) -0.1220(2) -0.2528(3) 0.0243(11) Uani 1 1 d . . .
O13 O -0.2426(10) -0.1091(2) -0.1328(3) 0.0211(10) Uani 1 1 d . . .
O14 O 0.6170(9) 0.0774(2) -0.0933(3) 0.0206(10) Uani 1 1 d . . .
O15 O 0.7363(10) 0.1738(2) -0.0072(3) 0.0208(10) Uani 1 1 d . . .
O16 O -0.7489(10) -0.14524(19) -0.4213(3) 0.0201(10) Uani 1 1 d . . .
O17 O 0.2387(10) 0.00032(19) -0.0838(3) 0.0210(10) Uani 1 1 d . . .
O18 O 0.7768(11) 0.1650(2) -0.1833(3) 0.0260(11) Uani 1 1 d . . .
O19 O -0.7496(11) -0.2257(2) -0.3032(3) 0.0280(12) Uani 1 1 d . . .

loop_
_atom_site_aniso_label
_atom_site_aniso_U_11
_atom_site_aniso_U_22
_atom_site_aniso_U_33
_atom_site_aniso_U_23
_atom_site_aniso_U_13
_atom_site_aniso_U_12
Si1 0.0146(8) 0.0115(8) 0.0215(9) 0.0012(7) -0.0002(7) 0.0005(7)
Si2 0.0157(8) 0.0119(8) 0.0206(9) -0.0002(7) -0.0005(7) 0.0012(7)
Si3 0.0144(8) 0.0101(8) 0.0220(9) 0.0012(7) 0.0000(7) 0.0009(7)
Si4 0.0158(8) 0.0097(8) 0.0214(9) 0.0003(7) 0.0000(7) 0.0002(7)
Si5 0.0153(8) 0.0102(8) 0.0206(9) 0.0013(7) 0.0008(7) 0.0007(7)
Si6 0.0149(8) 0.0107(8) 0.0203(9) -0.0004(7) -0.0007(7) -0.0008(7)
Si7 0.0143(8) 0.0104(8) 0.0215(9) -0.0008(7) -0.0004(7) 0.0007(7)
Si8 0.0150(8) 0.0131(8) 0.0192(8) -0.0008(7) 0.0001(7) -0.0001(7)
Na1 0.0235(14) 0.0197(13) 0.0278(15) -0.0024(11) -0.0018(12) 0.0009(12)
Na2 0.0240(14) 0.0138(13) 0.0304(14) -0.0001(11) -0.0032(12) 0.0001(11)
Na3 0.0222(13) 0.0200(14) 0.0311(15) 0.0004(12) 0.0004(12) 0.0009(11)
Na4 0.0238(14) 0.0197(14) 0.0282(14) 0.0024(11) -0.0013(12) 0.0002(12)
Na5 0.0262(14) 0.0153(13) 0.0357(16) -0.0007(12) 0.0017(13) -0.0013(12)
Na6 0.0204(13) 0.0148(13) 0.0352(16) -0.0014(11) -0.0022(13) 0.0012(11)
O1 0.017(2) 0.016(2) 0.031(3) 0.002(2) 0.001(2) -0.0005(19)
O2 0.015(2) 0.024(2) 0.023(2) 0.003(2) -0.0007(19) -0.001(2)
O3 0.016(2) 0.017(2) 0.032(3) 0.000(2) 0.000(2) -0.0005(19)
O4 0.022(2) 0.018(2) 0.026(2) -0.004(2) 0.003(2) -0.003(2)
O5 0.030(3) 0.024(3) 0.022(2) -0.002(2) 0.002(2) -0.001(2)
O6 0.025(2) 0.013(2) 0.026(2) 0.0030(19) -0.003(2) 0.0020(19)
O7 0.022(2) 0.016(2) 0.022(2) -0.0005(19) 0.004(2) 0.0005(19)
O8 0.016(2) 0.016(2) 0.026(2) -0.0048(19) 0.001(2) -0.0004(19)
O9 0.018(2) 0.016(2) 0.031(3) -0.0040(19) -0.001(2) -0.0020(19)
O10 0.017(2) 0.028(3) 0.025(2) -0.006(2) 0.000(2) -0.002(2)
O11 0.023(3) 0.019(2) 0.027(3) 0.003(2) 0.003(2) 0.000(2)
O12 0.016(2) 0.033(3) 0.024(2) -0.007(2) 0.001(2) -0.002(2)
O13 0.021(2) 0.016(2) 0.026(2) -0.0011(19) -0.002(2) -0.001(2)
O14 0.017(2) 0.015(2) 0.030(3) 0.0006(19) -0.002(2) 0.0004(19)
O15 0.022(2) 0.016(2) 0.025(2) -0.0030(19) 0.003(2) 0.0033(19)
O16 0.023(2) 0.011(2) 0.026(2) -0.0022(18) 0.000(2) 0.0043(19)
O17 0.021(2) 0.012(2) 0.030(3) 0.0001(19) -0.002(2) -0.0031(19)
O18 0.028(3) 0.023(3) 0.027(3) 0.004(2) -0.001(2) 0.002(2)
O19 0.028(3) 0.021(3) 0.035(3) 0.006(2) -0.001(2) 0.002(2)

loop_
_geom_bond_atom_site_label_1
_geom_bond_atom_site_label_2
_geom_bond_distance
_geom_bond_site_symmetry_2
_geom_bond_publ_flag
Si1 O7 1.579(5) 4_565 ?
Si1 O10 1.621(5) . ?
Si1 O2 1.637(5) 1_455 ?
Si1 O6 1.641(5) . ?
Si1 Na1 3.091(3) 3_554 ?
Si1 Na5 3.140(3) 4_465 ?
Si1 Na2 3.390(3) 4_565 ?
Si1 Na5 3.425(4) 4_565 ?
Si2 O15 1.579(5) . ?
Si2 O18 1.616(5) . ?
Si2 O8 1.635(5) 1_655 ?
Si2 O14 1.648(5) . ?
Si2 Na2 3.098(3) 1_655 ?
Si2 Na3 3.106(3) 3_655 ?
Si2 Na2 3.406(4) . ?
Si2 Na5 3.512(3) . ?
Si3 O4 1.573(5) . ?
Si3 O11 1.621(5) . ?
Si3 O3 1.630(5) 1_655 ?
Si3 O1 1.646(5) . ?
Si3 Na4 2.963(3) 3_454 ?
Si3 Na4 3.091(4) 1_655 ?
Si3 Na4 3.319(3) . ?
Si3 Na1 3.479(3) . ?
Si4 O16 1.573(5) . ?
Si4 O19 1.625(5) . ?
Si4 O9 1.629(5) . ?
Si4 O12 1.638(5) . ?
Si4 Na1 3.101(3) 1_455 ?
Si4 Na5 3.309(3) 2_544 ?
Si4 Na1 3.389(4) . ?
Si4 Na4 3.448(3) . ?
Si5 O5 1.584(5) . ?
Si5 O6 1.608(5) 1_455 ?
Si5 O1 1.616(5) . ?
Si5 O3 1.623(5) . ?
Si6 O17 1.581(5) . ?
Si6 O5 1.614(5) 1_655 ?
Si6 O14 1.638(5) . ?
Si6 O8 1.640(5) . ?
Si6 Na6 3.014(3) . ?
Si6 Na6 3.175(3) 3_655 ?
Si6 Na6 3.299(3) 1_455 ?
Si7 O19 1.591(5) 2_554 ?
Si7 O18 1.598(5) . ?
Si7 O10 1.608(5) . ?
Si7 O2 1.616(5) . ?
Si8 O13 1.585(5) . ?
Si8 O11 1.632(5) . ?
Si8 O9 1.637(5) 1_655 ?
Si8 O12 1.639(5) . ?
Si8 Na3 3.009(4) 1_455 ?
Si8 Na6 3.248(3) 1_455 ?
Si8 Na3 3.307(3) . ?
Na1 O4 2.284(6) . ?
Na1 O7 2.395(5) 2_544 ?
Na1 O16 2.443(6) . ?
Na1 O9 2.558(5) 1_655 ?
Na1 O16 2.593(5) 1_655 ?
Na1 O6 2.651(6) 3_554 ?
Na1 Si1 3.091(3) 3_554 ?
Na1 Si4 3.101(3) 1_655 ?
Na1 Na4 3.132(4) . ?
Na1 Na5 3.247(4) 2_544 ?
Na1 Na4 3.316(4) 1_655 ?
Na2 O13 2.282(6) 3 ?
Na2 O7 2.315(5) . ?
Na2 O15 2.400(6) . ?
Na2 O8 2.420(5) . ?
Na2 O15 2.660(5) 1_455 ?
Na2 Si2 3.098(3) 1_455 ?
Na2 Na5 3.177(4) . ?
Na2 Na3 3.285(4) 3_655 ?
Na2 Na3 3.301(4) 3 ?
Na2 Na5 3.355(4) 1_455 ?
Na2 Si1 3.390(3) 4_566 ?
Na3 O17 2.372(5) . ?
Na3 O13 2.402(5) . ?
Na3 O12 2.434(6) 1_655 ?
Na3 O15 2.456(6) 3_655 ?
Na3 O13 2.595(6) 1_655 ?
Na3 Si8 3.009(4) 1_655 ?
Na3 Na6 3.067(4) 1_455 ?
Na3 Si2 3.106(3) 3_655 ?
Na3 Na6 3.276(4) . ?
Na3 Na2 3.285(4) 3_655 ?
Na3 Na2 3.301(4) 3 ?
Na4 O16 2.366(5) . ?
Na4 O4 2.379(5) . ?
Na4 O3 2.427(6) . ?
Na4 O4 2.542(6) 3_454 ?
Na4 O4 2.634(6) 1_455 ?
Na4 O1 2.728(6) 3_454 ?
Na4 Si3 2.963(3) 3_454 ?
Na4 Si3 3.091(4) 1_455 ?
Na4 Na1 3.316(4) 1_455 ?
Na4 Na4 3.442(6) 3_454 ?
Na5 O15 2.283(5) . ?
Na5 O16 2.381(5) 2_554 ?
Na5 O7 2.386(6) . ?
Na5 O2 2.584(5) 4_566 ?
Na5 O7 2.685(5) 1_655 ?
Na5 Si1 3.140(3) 4_666 ?
Na5 Na1 3.247(4) 2_554 ?
Na5 Si4 3.309(3) 2_554 ?
Na5 Na2 3.355(4) 1_655 ?
Na5 Si1 3.425(4) 4_566 ?
Na5 Na1 3.432(4) 2_654 ?
Na6 O14 2.350(5) . ?
Na6 O13 2.355(5) 1_655 ?
Na6 O17 2.361(6) 1_655 ?
Na6 O17 2.442(6) 3_655 ?
Na6 O17 2.619(6) . ?
Na6 O11 3.005(6) 1_655 ?
Na6 Na3 3.067(4) 1_655 ?
Na6 Si6 3.175(3) 3_655 ?
Na6 Si8 3.248(3) 1_655 ?
Na6 Si6 3.299(3) 1_655 ?
O1 Na4 2.728(6) 3_454 ?
O2 Si1 1.637(5) 1_655 ?
O2 Na5 2.584(5) 4_565 ?
O3 Si3 1.630(5) 1_455 ?
O4 Na4 2.542(6) 3_454 ?
O4 Na4 2.634(6) 1_655 ?
O5 Si6 1.614(5) 1_455 ?
O6 Si5 1.608(5) 1_655 ?
O6 Na1 2.651(6) 3_554 ?
O7 Si1 1.579(5) 4_566 ?
O7 Na1 2.395(5) 2_554 ?
O7 Na5 2.685(5) 1_455 ?
O8 Si2 1.635(5) 1_455 ?
O9 Si8 1.637(5) 1_455 ?
O9 Na1 2.558(5) 1_455 ?
O11 Na6 3.005(6) 1_455 ?
O12 Na3 2.434(6) 1_455 ?
O13 Na2 2.282(6) 3 ?
O13 Na6 2.355(5) 1_455 ?
O13 Na3 2.595(6) 1_455 ?
O15 Na3 2.456(6) 3_655 ?
O15 Na2 2.660(5) 1_655 ?
O16 Na5 2.381(5) 2_544 ?
O16 Na1 2.593(5) 1_455 ?
O17 Na6 2.361(6) 1_455 ?
O17 Na6 2.442(6) 3_655 ?
O19 Si7 1.591(5) 2_544 ?
